data_7715509
loop_
_publ_author_name
'Schwarz, Albert T.'
'Str&#xf6;bele, Markus'
'Romao, Carl P.'
'Enseling, David'
'J&#xfc;stel, Thomas'
'Meyer, H-J&#xfc;rgen'

_publ_section_title
;
 The luminescent semiconductor
 Pb<sub>7</sub>I<sub>6</sub>(CN<sub>2</sub>)<sub>4</sub>.
;
_journal_issue 14
_journal_name_full 'Dalton transactions (Cambridge, England : 2003)'
_journal_page_first 6416
_journal_page_last 6422
_journal_paper_doi 10.1039/d4dt00369a
_journal_volume 53
_journal_year 2024
_chemical_formula_sum 'C10 I15 N20 Pb17.5'
_chemical_formula_weight 5929.62
_space_group_crystal_system hexagonal
_space_group_IT_number 194
_space_group_name_Hall '-P 6c 2c'
_space_group_name_H-M_alt 'P 63/m m c'
_audit_creation_method SHELXL-2018/3
_audit_update_record
;
2022-10-07 deposited with the CCDC.	2024-03-13 downloaded from the CCDC.
;
_cell_angle_alpha 90
_cell_angle_beta 90
_cell_angle_gamma 120
_cell_formula_units_Z 2
_cell_length_a 10.71440(10)
_cell_length_b 10.71440(10)
_cell_length_c 29.4426(4)
_cell_measurement_temperature 150(2)
_cell_volume 2927.13(6)
_computing_structure_refinement 'SHELXL-2018/3 (Sheldrick, 2018)'
_computing_structure_solution 'SHELXT 2018/2 (Sheldrick, 2018)'
_diffrn_ambient_temperature 150(2)
_diffrn_measured_fraction_theta_full 0.999
_diffrn_measured_fraction_theta_max 0.999
_diffrn_radiation_type MoK\a
_diffrn_radiation_wavelength 0.71073
_diffrn_reflns_av_R_equivalents 0.0436
_diffrn_reflns_av_unetI/netI 0.0079
_diffrn_reflns_Laue_measured_fraction_full 0.999
_diffrn_reflns_Laue_measured_fraction_max 0.999
_diffrn_reflns_limit_h_max 15
_diffrn_reflns_limit_h_min -15
_diffrn_reflns_limit_k_max 15
_diffrn_reflns_limit_k_min -15
_diffrn_reflns_limit_l_max 42
_diffrn_reflns_limit_l_min -42
_diffrn_reflns_number 130367
_diffrn_reflns_point_group_measured_fraction_full 0.999
_diffrn_reflns_point_group_measured_fraction_max 0.999
_diffrn_reflns_theta_full 25.242
_diffrn_reflns_theta_max 30.508
_diffrn_reflns_theta_min 2.195
_exptl_absorpt_coefficient_mu 58.057
_exptl_crystal_density_diffrn 6.728
_exptl_crystal_F_000 4860
_exptl_crystal_size_max 0.073
_exptl_crystal_size_mid 0.055
_exptl_crystal_size_min 0.006
_refine_diff_density_max 3.882
_refine_diff_density_min -3.547
_refine_diff_density_rms 0.216
_refine_ls_extinction_method none
_refine_ls_goodness_of_fit_ref 1.113
_refine_ls_hydrogen_treatment undef
_refine_ls_matrix_type full
_refine_ls_number_parameters 71
_refine_ls_number_reflns 1750
_refine_ls_number_restraints 0
_refine_ls_restrained_S_all 1.113
_refine_ls_R_factor_all 0.0220
_refine_ls_R_factor_gt 0.0212
_refine_ls_shift/su_max 0.001
_refine_ls_shift/su_mean 0.000
_refine_ls_structure_factor_coef Fsqd
_refine_ls_weighting_details 'w=1/[\s^2^(Fo^2^)+(0.0102P)^2^+68.3982P] where P=(Fo^2^+2Fc^2^)/3'
_refine_ls_weighting_scheme calc
_refine_ls_wR_factor_gt 0.0432
_refine_ls_wR_factor_ref 0.0435
_reflns_Friedel_coverage 0.000
_reflns_number_gt 1698
_reflns_number_total 1750
_reflns_threshold_expression 'I > 2\s(I)'
_cod_data_source_file d4dt00369a2.cif
_cod_data_source_block aspbicn2
_cod_depositor_comments 'Adding full bibliography for 7715509.cif.'
_cod_original_cell_volume 2927.13(7)
_cod_original_formula_sum 'C10 I15 N20 Pb17.50'
_cod_database_code 7715509
_shelx_shelxl_version_number 2018/3
_shelx_space_group_comment
;
The symmetry employed for this shelxl refinement is uniquely defined
by the following loop, which should always be used as a source of
symmetry information in preference to the above space-group names.
They are only intended as comments.
;
_shelx_estimated_absorpt_t_min 0.101
_shelx_estimated_absorpt_t_max 0.722

loop_
_space_group_symop_operation_xyz
'x, y, z'
'-y, x-y, z'
'-x+y, -x, z'
'-x, -y, z+1/2'
'y, -x+y, z+1/2'
'x-y, x, z+1/2'
'y, x, -z'
'x-y, -y, -z'
'-x, -x+y, -z'
'-y, -x, -z+1/2'
'-x+y, y, -z+1/2'
'x, x-y, -z+1/2'
'-x, -y, -z'
'y, -x+y, -z'
'x-y, x, -z'
'x, y, -z-1/2'
'-y, x-y, -z-1/2'
'-x+y, -x, -z-1/2'
'-y, -x, z'
'-x+y, y, z'
'x, x-y, z'
'y, x, z-1/2'
'x-y, -y, z-1/2'
'-x, -x+y, z-1/2'

loop_
_atom_site_label
_atom_site_type_symbol
_atom_site_fract_x
_atom_site_fract_y
_atom_site_fract_z
_atom_site_U_iso_or_equiv
_atom_site_adp_type
_atom_site_occupancy
_atom_site_site_symmetry_order
_atom_site_calc_flag
_atom_site_refinement_flags_posn
_atom_site_refinement_flags_adp
_atom_site_refinement_flags_occupancy
_atom_site_disorder_assembly
_atom_site_disorder_group
Pb1 Pb -0.21139(2) 0.21139(2) 0.67292(2) 0.01309(6) Uani 1 2 d S T P . .
Pb2 Pb -0.666667 -0.333333 0.67125(2) 0.02010(11) Uani 1 6 d S T P . .
Pb3 Pb -0.41586(3) -0.20793(2) 0.56014(2) 0.01211(6) Uani 1 2 d S T P . .
N1 N -0.5693(3) -0.1387(7) 0.61111(19) 0.0086(10) Uani 1 2 d S T P . .
N2 N -0.4400(4) 0.1201(7) 0.6302(2) 0.0109(11) Uani 1 2 d S T P . .
N3 N -0.5655(4) -0.1309(8) 0.5095(2) 0.0150(12) Uani 1 2 d S T P . .
N4 N -0.333333 0.333333 0.7089(4) 0.0092(18) Uani 1 6 d S T P . .
C1 C -0.5048(4) -0.0095(8) 0.6214(2) 0.0079(11) Uani 1 2 d S T P . .
C2 C -0.500000 0.000000 0.500000 0.0111(18) Uani 1 4 d S T P . .
C3 C -0.333333 0.333333 0.750000 0.010(3) Uani 1 12 d S T P . .
Pb4 Pb -0.333333 0.333333 0.55141(2) 0.01806(11) Uani 1 6 d S T P . .
Pb5 Pb 0.000000 0.000000 0.61669(2) 0.00983(11) Uani 0.75 6 d S T P . .
I1 I -0.14828(3) 0.14828(3) 0.55761(2) 0.01136(9) Uani 1 2 d S T P . .
I2 I 0.13801(3) -0.13801(3) 0.67313(2) 0.01382(9) Uani 1 2 d S T P . .
I3 I -0.51216(4) -0.02431(8) 0.750000 0.01394(13) Uani 1 4 d S T P . .

loop_
_atom_site_aniso_label
_atom_site_aniso_U_11
_atom_site_aniso_U_22
_atom_site_aniso_U_33
_atom_site_aniso_U_23
_atom_site_aniso_U_13
_atom_site_aniso_U_12
Pb1 0.01239(9) 0.01239(9) 0.01520(12) 0.00163(5) -0.00163(5) 0.00673(10)
Pb2 0.02539(17) 0.02539(17) 0.0095(2) 0.000 0.000 0.01269(8)
Pb3 0.01262(12) 0.01015(9) 0.01438(12) 0.00092(5) 0.00183(10) 0.00631(6)
N1 0.0096(18) 0.007(3) 0.008(2) 0.001(2) 0.0004(10) 0.0036(13)
N2 0.0087(18) 0.013(3) 0.013(3) -0.001(2) -0.0004(11) 0.0063(14)
N3 0.014(2) 0.019(3) 0.014(3) -0.002(3) -0.0008(13) 0.0097(16)
N4 0.010(3) 0.010(3) 0.007(4) 0.000 0.000 0.0051(14)
C1 0.0071(19) 0.010(3) 0.008(3) -0.001(2) -0.0007(12) 0.0050(15)
C2 0.008(3) 0.024(5) 0.006(4) -0.003(4) -0.0014(19) 0.012(3)
C3 0.009(4) 0.009(4) 0.013(7) 0.000 0.000 0.004(2)
Pb4 0.01905(15) 0.01905(15) 0.0161(2) 0.000 0.000 0.00953(8)
Pb5 0.00811(15) 0.00811(15) 0.0133(3) 0.000 0.000 0.00405(7)
I1 0.01025(14) 0.01025(14) 0.01263(19) 0.00112(8) -0.00112(8) 0.00442(16)
I2 0.00965(14) 0.00965(14) 0.0208(2) 0.00171(9) -0.00171(9) 0.00377(16)
I3 0.0150(2) 0.0128(3) 0.0133(3) 0.000 0.000 0.00641(15)

loop_
_atom_type_symbol
_atom_type_description
_atom_type_scat_dispersion_real
_atom_type_scat_dispersion_imag
_atom_type_scat_source
C C 0.0033 0.0016 'International Tables Vol C Tables 4.2.6.8 and 6.1.1.4'
I I -0.4742 1.8119 'International Tables Vol C Tables 4.2.6.8 and 6.1.1.4'
N N 0.0061 0.0033 'International Tables Vol C Tables 4.2.6.8 and 6.1.1.4'
Pb Pb -3.3944 10.1111 'International Tables Vol C Tables 4.2.6.8 and 6.1.1.4'

loop_
_geom_angle_atom_site_label_1
_geom_angle_atom_site_label_2
_geom_angle_atom_site_label_3
_geom_angle
_geom_angle_site_symmetry_1
_geom_angle_site_symmetry_3
_geom_angle_publ_flag
N2 Pb1 N2 87.5(3) . 2_565 ?
N2 Pb1 N4 75.52(19) . . ?
N2 Pb1 N4 75.52(19) 2_565 . ?
N1 Pb2 N1 76.4(2) . 2_455 ?
N1 Pb2 N1 76.4(2) . 3_445 ?
N1 Pb2 N1 76.4(2) 2_455 3_445 ?
N1 Pb3 N1 74.2(3) 3_445 . ?
N1 Pb3 N3 114.50(18) 3_445 . ?
N1 Pb3 N3 70.24(16) . . ?
N1 Pb3 N3 70.24(16) 3_445 3_445 ?
N1 Pb3 N3 114.50(18) . 3_445 ?
N3 Pb3 N3 77.2(3) . 3_445 ?
C1 N1 Pb2 121.3(5) . . ?
C1 N1 Pb3 112.5(3) . 2_455 ?
Pb2 N1 Pb3 103.19(16) . 2_455 ?
C1 N1 Pb3 112.5(3) . . ?
Pb2 N1 Pb3 103.19(16) . . ?
Pb3 N1 Pb3 102.0(2) 2_455 . ?
C1 N2 Pb1 116.2(3) . . ?
C1 N2 Pb1 116.2(3) . 3_455 ?
Pb1 N2 Pb1 104.5(2) . 3_455 ?
C2 N3 Pb4 123.3(4) . 13_456 ?
C2 N3 Pb3 113.3(2) . . ?
Pb4 N3 Pb3 101.34(19) 13_456 . ?
C2 N3 Pb3 113.3(2) . 2_455 ?
Pb4 N3 Pb3 101.34(19) 13_456 2_455 ?
Pb3 N3 Pb3 101.3(2) . 2_455 ?
C3 N4 Pb1 115.1(2) . . ?
C3 N4 Pb1 115.1(2) . 3_455 ?
Pb1 N4 Pb1 103.3(3) . 3_455 ?
C3 N4 Pb1 115.1(2) . 2_565 ?
Pb1 N4 Pb1 103.3(3) . 2_565 ?
Pb1 N4 Pb1 103.3(3) 3_455 2_565 ?
N2 C1 N1 177.9(7) . . ?
N3 C2 N3 180.0 13_456 . ?
N4 C3 N4 180.0 . 16_557 ?
N3 Pb4 N3 77.5(2) 13_456 14_556 ?
N3 Pb4 N3 77.5(2) 13_456 15_566 ?
N3 Pb4 N3 77.5(2) 14_556 15_566 ?
I2 Pb5 I2 93.193(19) 2 3 ?
I2 Pb5 I2 93.192(19) 2 . ?
I2 Pb5 I2 93.192(19) 3 . ?
I2 Pb5 I1 86.345(9) 2 . ?
I2 Pb5 I1 86.345(9) 3 . ?
I2 Pb5 I1 179.32(2) . . ?
I2 Pb5 I1 179.33(2) 2 2 ?
I2 Pb5 I1 86.345(8) 3 2 ?
I2 Pb5 I1 86.345(9) . 2 ?
I1 Pb5 I1 94.114(17) . 2 ?
I2 Pb5 I1 86.345(9) 2 3 ?
I2 Pb5 I1 179.33(2) 3 3 ?
I2 Pb5 I1 86.345(9) . 3 ?
I1 Pb5 I1 94.114(17) . 3 ?
I1 Pb5 I1 94.112(17) 2 3 ?

loop_
_geom_bond_atom_site_label_1
_geom_bond_atom_site_label_2
_geom_bond_distance
_geom_bond_site_symmetry_2
_geom_bond_publ_flag
Pb1 N2 2.478(4) . ?
Pb1 N2 2.478(4) 2_565 ?
Pb1 N4 2.499(4) . ?
Pb2 N1 2.529(6) . ?
Pb2 N1 2.529(6) 2_455 ?
Pb2 N1 2.529(6) 3_445 ?
Pb3 N1 2.594(4) 3_445 ?
Pb3 N1 2.594(4) . ?
Pb3 N3 2.606(4) . ?
Pb3 N3 2.606(4) 3_445 ?
N1 C1 1.236(9) . ?
N2 C1 1.230(9) . ?
N3 C2 1.247(7) . ?
N3 Pb4 2.597(7) 13_456 ?
N4 C3 1.209(10) . ?
Pb5 I2 3.0528(6) 2 ?
Pb5 I2 3.0528(6) 3 ?
Pb5 I2 3.0529(6) . ?
Pb5 I1 3.2554(6) . ?
Pb5 I1 3.2555(6) 2 ?
Pb5 I1 3.2555(6) 3 ?
